data_7029934
loop_
_publ_author_name
'Zheng, Fangrui'
'Xie, Zuowei'

_publ_section_title
;
 Reaction of o-carboranes with sterically demanding N-heterocyclic
 carbene: synthesis and structural characterization of 1 : 1 adducts.
;
_journal_issue 41
_journal_name_full 'Dalton transactions (Cambridge, England : 2003)'
_journal_page_first 12907
_journal_page_last 12914
_journal_paper_doi 10.1039/c2dt31765f
_journal_volume 41
_journal_year 2012
_chemical_formula_sum 'C37 H54 B10 N2'
_chemical_formula_weight 634.92
_chemical_name_systematic
;
?
;
_space_group_IT_number 61
_symmetry_cell_setting orthorhombic
_symmetry_space_group_name_Hall '-P 2ac 2ab'
_symmetry_space_group_name_H-M 'P b c a'
_atom_sites_solution_hydrogens geom
_atom_sites_solution_primary direct
_atom_sites_solution_secondary difmap
_audit_creation_method SHELXL-97
_cell_angle_alpha 90.00
_cell_angle_beta 90.00
_cell_angle_gamma 90.00
_cell_formula_units_Z 8
_cell_length_a 18.1644(19)
_cell_length_b 19.478(2)
_cell_length_c 22.210(2)
_cell_measurement_reflns_used 296
_cell_measurement_temperature 296(2)
_cell_measurement_theta_max 15
_cell_measurement_theta_min 15
_cell_volume 7858.0(14)
_computing_cell_refinement 'BRUKER KAPPA APEXII DUO DIFFRACTOMETER'
_computing_data_collection 'BRUKER KAPPA APEXII DUO DIFFRACTOMETER'
_computing_data_reduction 'BRUKER KAPPA APEXII DUO DIFFRACTOMETER'
_computing_molecular_graphics 'SIEMENS SHELXTL'
_computing_publication_material 'SIEMENS SHELXTL'
_computing_structure_refinement 'SHELXL-97 (Sheldrick, 2008)'
_computing_structure_solution 'SHELXS-97 (Sheldrick, 2008)'
_diffrn_ambient_temperature 296(2)
_diffrn_measured_fraction_theta_full 1.000
_diffrn_measured_fraction_theta_max 1.000
_diffrn_measurement_device_type 'BRUKER KAPPA APEXII DUO DIFFRACTOMETER'
_diffrn_measurement_method 'PHI & OMEAG SCAN'
_diffrn_radiation_monochromator graphite
_diffrn_radiation_source 'fine-focus sealed tube'
_diffrn_radiation_type MoK\a
_diffrn_radiation_wavelength 0.71073
_diffrn_reflns_av_R_equivalents 0.2035
_diffrn_reflns_av_sigmaI/netI 0.1270
_diffrn_reflns_limit_h_max 21
_diffrn_reflns_limit_h_min -13
_diffrn_reflns_limit_k_max 23
_diffrn_reflns_limit_k_min -23
_diffrn_reflns_limit_l_max 26
_diffrn_reflns_limit_l_min -26
_diffrn_reflns_number 57937
_diffrn_reflns_theta_full 25.25
_diffrn_reflns_theta_max 25.25
_diffrn_reflns_theta_min 1.79
_exptl_absorpt_coefficient_mu 0.057
_exptl_absorpt_correction_T_max 0.7456
_exptl_absorpt_correction_T_min 0.6595
_exptl_absorpt_correction_type multi-scan
_exptl_crystal_colour colourless
_exptl_crystal_density_diffrn 1.073
_exptl_crystal_density_method 'not measured'
_exptl_crystal_description block
_exptl_crystal_F_000 2720
_exptl_crystal_size_max 0.50
_exptl_crystal_size_mid 0.40
_exptl_crystal_size_min 0.30
_refine_diff_density_max 0.355
_refine_diff_density_min -0.455
_refine_diff_density_rms 0.048
_refine_ls_extinction_coef 0.0014(2)
_refine_ls_extinction_expression Fc^*^=kFc[1+0.001xFc^2^\l^3^/sin(2\q)]^-1/4^
_refine_ls_extinction_method SHELXL
_refine_ls_goodness_of_fit_ref 1.039
_refine_ls_hydrogen_treatment riding
_refine_ls_matrix_type full
_refine_ls_number_parameters 443
_refine_ls_number_reflns 7122
_refine_ls_number_restraints 0
_refine_ls_restrained_S_all 1.039
_refine_ls_R_factor_all 0.1942
_refine_ls_R_factor_gt 0.0635
_refine_ls_shift/su_max 0.000
_refine_ls_shift/su_mean 0.000
_refine_ls_structure_factor_coef Fsqd
_refine_ls_weighting_details 'calc w=1/[\s^2^(Fo^2^)+(0.0626P)^2^+2.7583P] where P=(Fo^2^+2Fc^2^)/3'
_refine_ls_weighting_scheme calc
_refine_ls_wR_factor_gt 0.1305
_refine_ls_wR_factor_ref 0.1905
_reflns_number_gt 2944
_reflns_number_total 7122
_reflns_threshold_expression >2sigma(I)
_cod_data_source_file c2dt31765f.txt
_cod_data_source_block 3j
_cod_depositor_comments
;
The following automatic conversions were performed:

'_symmetry_cell_setting' value 'Orthorhombic' changed to
'orthorhombic' according to
/usr/data/users/saulius/automatic-downloads/retrospective/RSC/lib/dictionaries/cif_core.dic
dictionary named 'cif_core.dic' version 2.4.2 from 2011-04-26.

Automatic conversion script
Id: cif_fix_values 2281 2013-09-26 08:29:07Z andrius 
;
_cod_original_cell_volume 7857.9(15)
_cod_original_sg_symbol_H-M Pbca
_cod_database_code 7029934

loop_
_symmetry_equiv_pos_as_xyz
'x, y, z'
'-x+1/2, -y, z+1/2'
'-x, y+1/2, -z+1/2'
'x+1/2, -y+1/2, -z'
'-x, -y, -z'
'x-1/2, y, -z-1/2'
'x, -y-1/2, z-1/2'
'-x-1/2, y-1/2, z'

loop_
_atom_site_label
_atom_site_type_symbol
_atom_site_fract_x
_atom_site_fract_y
_atom_site_fract_z
_atom_site_U_iso_or_equiv
_atom_site_adp_type
_atom_site_occupancy
_atom_site_symmetry_multiplicity
_atom_site_calc_flag
_atom_site_refinement_flags
N1 N 0.45547(14) 0.13158(14) 0.72704(12) 0.0367(7) Uani 1 1 d .
N2 N 0.39140(14) 0.12308(14) 0.80753(12) 0.0352(7) Uani 1 1 d .
C7 C 0.59166(17) 0.23751(17) 0.91129(15) 0.0336(9) Uani 1 1 d .
C8 C 0.63834(17) 0.24763(17) 0.85525(16) 0.0353(9) Uani 1 1 d .
C11 C 0.45767(17) 0.14352(17) 0.78678(15) 0.0305(8) Uani 1 1 d .
C12 C 0.55024(19) 0.30073(17) 0.93279(17) 0.0439(10) Uani 1 1 d .
H12A H 0.5050 0.3049 0.9099 0.053 Uiso 1 1 calc R
H12B H 0.5371 0.2946 0.9748 0.053 Uiso 1 1 calc R
C13 C 0.5937(2) 0.36630(18) 0.92646(18) 0.0452(10) Uani 1 1 d .
C14 C 0.5914(2) 0.4174(2) 0.9698(2) 0.0618(12) Uani 1 1 d .
H14A H 0.5613 0.4122 1.0034 0.074 Uiso 1 1 calc R
C15 C 0.6340(3) 0.4763(2) 0.9634(3) 0.0802(16) Uani 1 1 d .
H15A H 0.6321 0.5106 0.9925 0.096 Uiso 1 1 calc R
C16 C 0.6788(3) 0.4839(2) 0.9140(3) 0.0813(16) Uani 1 1 d .
H16A H 0.7080 0.5230 0.9101 0.098 Uiso 1 1 calc R
C17 C 0.6807(3) 0.4337(2) 0.8701(2) 0.0704(14) Uani 1 1 d .
H17A H 0.7109 0.4393 0.8366 0.084 Uiso 1 1 calc R
C18 C 0.6379(2) 0.37505(19) 0.87561(18) 0.0496(10) Uani 1 1 d .
C19 C 0.6385(2) 0.31955(19) 0.82900(17) 0.0530(11) Uani 1 1 d .
H19A H 0.6818 0.3250 0.8040 0.064 Uiso 1 1 calc R
H19B H 0.5956 0.3249 0.8034 0.064 Uiso 1 1 calc R
C20 C 0.38872(19) 0.1035(2) 0.71041(17) 0.0473(10) Uani 1 1 d .
H20A H 0.3744 0.0907 0.6718 0.057 Uiso 1 1 calc R
C21 C 0.34907(19) 0.09821(19) 0.76031(17) 0.0453(10) Uani 1 1 d .
H21A H 0.3015 0.0810 0.7632 0.054 Uiso 1 1 calc R
C22 C 0.51089(19) 0.1528(2) 0.68317(16) 0.0412(10) Uani 1 1 d .
C23 C 0.5034(2) 0.2184(2) 0.65870(17) 0.0520(11) Uani 1 1 d .
C24 C 0.5571(3) 0.2373(3) 0.61761(19) 0.0714(14) Uani 1 1 d .
H24A H 0.5551 0.2807 0.6002 0.086 Uiso 1 1 calc R
C25 C 0.6126(3) 0.1940(3) 0.6021(2) 0.0729(14) Uani 1 1 d .
H25A H 0.6483 0.2090 0.5752 0.087 Uiso 1 1 calc R
C26 C 0.6173(2) 0.1293(3) 0.62499(19) 0.0656(13) Uani 1 1 d .
H26A H 0.6551 0.1003 0.6128 0.079 Uiso 1 1 calc R
C27 C 0.5647(2) 0.1063(2) 0.66735(17) 0.0507(11) Uani 1 1 d .
C28 C 0.5663(2) 0.0332(2) 0.69101(19) 0.0570(12) Uani 1 1 d .
H28A H 0.5380 0.0322 0.7285 0.068 Uiso 1 1 calc R
C29 C 0.5293(3) -0.0163(3) 0.6468(2) 0.0937(17) Uani 1 1 d .
H29A H 0.4806 -0.0001 0.6377 0.141 Uiso 1 1 calc R
H29B H 0.5263 -0.0611 0.6646 0.141 Uiso 1 1 calc R
H29C H 0.5577 -0.0186 0.6104 0.141 Uiso 1 1 calc R
C30 C 0.6437(2) 0.0073(3) 0.7051(2) 0.0926(17) Uani 1 1 d .
H30A H 0.6672 0.0382 0.7328 0.139 Uiso 1 1 calc R
H30B H 0.6719 0.0049 0.6686 0.139 Uiso 1 1 calc R
H30C H 0.6407 -0.0376 0.7229 0.139 Uiso 1 1 calc R
C31 C 0.4404(2) 0.2661(2) 0.6726(2) 0.0675(13) Uani 1 1 d .
H31A H 0.4054 0.2409 0.6979 0.081 Uiso 1 1 calc R
C32 C 0.3998(3) 0.2873(3) 0.6154(2) 0.1003(19) Uani 1 1 d .
H32A H 0.3845 0.2471 0.5939 0.150 Uiso 1 1 calc R
H32B H 0.4320 0.3141 0.5905 0.150 Uiso 1 1 calc R
H32C H 0.3574 0.3142 0.6259 0.150 Uiso 1 1 calc R
C33 C 0.4654(3) 0.3285(3) 0.7078(2) 0.0977(17) Uani 1 1 d .
H33A H 0.4907 0.3140 0.7435 0.147 Uiso 1 1 calc R
H33B H 0.4233 0.3556 0.7188 0.147 Uiso 1 1 calc R
H33C H 0.4980 0.3555 0.6833 0.147 Uiso 1 1 calc R
C34 C 0.36480(17) 0.12371(19) 0.86911(15) 0.0363(9) Uani 1 1 d .
C35 C 0.33848(18) 0.1854(2) 0.89322(17) 0.0404(9) Uani 1 1 d .
C36 C 0.3096(2) 0.1817(2) 0.95070(18) 0.0538(11) Uani 1 1 d .
H36A H 0.2922 0.2216 0.9688 0.065 Uiso 1 1 calc R
C37 C 0.3060(2) 0.1214(2) 0.98165(19) 0.0669(13) Uani 1 1 d .
H37A H 0.2847 0.1205 1.0197 0.080 Uiso 1 1 calc R
C38 C 0.3334(2) 0.0624(2) 0.9571(2) 0.0621(13) Uani 1 1 d .
H38A H 0.3311 0.0218 0.9791 0.075 Uiso 1 1 calc R
C39 C 0.36445(19) 0.0616(2) 0.89988(17) 0.0448(10) Uani 1 1 d .
C40 C 0.3971(2) -0.0039(2) 0.87493(19) 0.0539(11) Uani 1 1 d .
H40A H 0.4211 0.0072 0.8366 0.065 Uiso 1 1 calc R
C41 C 0.3381(3) -0.0577(2) 0.8625(3) 0.1025(19) Uani 1 1 d .
H41A H 0.3018 -0.0389 0.8358 0.154 Uiso 1 1 calc R
H41B H 0.3151 -0.0708 0.8997 0.154 Uiso 1 1 calc R
H41C H 0.3603 -0.0972 0.8442 0.154 Uiso 1 1 calc R
C42 C 0.4556(2) -0.0328(2) 0.9174(2) 0.0718(13) Uani 1 1 d .
H42A H 0.4924 0.0016 0.9249 0.108 Uiso 1 1 calc R
H42B H 0.4782 -0.0722 0.8993 0.108 Uiso 1 1 calc R
H42C H 0.4330 -0.0458 0.9548 0.108 Uiso 1 1 calc R
C43 C 0.3400(2) 0.2525(2) 0.85869(19) 0.0513(11) Uani 1 1 d .
H43A H 0.3864 0.2540 0.8362 0.062 Uiso 1 1 calc R
C44 C 0.2779(2) 0.2573(2) 0.8133(2) 0.0804(15) Uani 1 1 d .
H44A H 0.2789 0.2178 0.7876 0.121 Uiso 1 1 calc R
H44B H 0.2839 0.2981 0.7895 0.121 Uiso 1 1 calc R
H44C H 0.2317 0.2592 0.8341 0.121 Uiso 1 1 calc R
C45 C 0.3381(2) 0.3156(2) 0.8994(2) 0.0804(15) Uani 1 1 d .
H45A H 0.3392 0.3564 0.8752 0.121 Uiso 1 1 calc R
H45B H 0.3801 0.3151 0.9257 0.121 Uiso 1 1 calc R
H45C H 0.2939 0.3151 0.9231 0.121 Uiso 1 1 calc R
B1 B 0.7064(2) 0.1492(2) 0.9207(2) 0.0544(14) Uani 1 1 d .
H1 H 0.7550 0.1300 0.9449 0.065 Uiso 1 1 calc R
B2 B 0.6260(2) 0.1785(2) 0.95760(19) 0.0423(11) Uani 1 1 d .
H2 H 0.6202 0.1792 1.0069 0.051 Uiso 1 1 calc R
B3 B 0.6847(2) 0.2366(2) 0.92078(19) 0.0431(12) Uani 1 1 d .
H3 H 0.7187 0.2746 0.9447 0.052 Uiso 1 1 calc R
B4 B 0.7116(2) 0.1974(2) 0.8531(2) 0.0504(13) Uani 1 1 d .
H4 H 0.7641 0.2110 0.8315 0.061 Uiso 1 1 calc R
B5 B 0.6779(2) 0.1137(2) 0.8513(2) 0.0500(13) Uani 1 1 d .
H5 H 0.7101 0.0728 0.8296 0.060 Uiso 1 1 calc R
B6 B 0.6242(2) 0.1014(2) 0.9172(2) 0.0490(12) Uani 1 1 d .
H6 H 0.6195 0.0520 0.9408 0.059 Uiso 1 1 calc R
B9 B 0.6304(2) 0.1790(2) 0.8086(2) 0.0430(11) Uani 1 1 d .
H9 H 0.6331 0.1894 0.7600 0.052 Uiso 1 1 calc R
B10 B 0.5809(2) 0.1124(2) 0.84707(18) 0.0398(11) Uani 1 1 d .
H10 H 0.5551 0.0669 0.8268 0.048 Uiso 1 1 calc R
B11 B 0.5472(2) 0.1612(2) 0.90982(19) 0.0381(10) Uani 1 1 d .
H11 H 0.4927 0.1595 0.9314 0.046 Uiso 1 1 calc R
B12 B 0.5242(2) 0.1787(2) 0.82570(17) 0.0346(10) Uani 1 1 d .
H12 H 0.4883 0.2211 0.8114 0.041 Uiso 1 1 calc R

loop_
_atom_site_aniso_label
_atom_site_aniso_U_11
_atom_site_aniso_U_22
_atom_site_aniso_U_33
_atom_site_aniso_U_23
_atom_site_aniso_U_13
_atom_site_aniso_U_12
N1 0.0322(16) 0.051(2) 0.0264(18) -0.0025(15) 0.0015(14) -0.0127(14)
N2 0.0268(16) 0.0487(19) 0.0300(17) 0.0005(15) 0.0029(14) -0.0057(14)
C7 0.0330(19) 0.033(2) 0.035(2) -0.0010(17) -0.0031(16) 0.0004(15)
C8 0.0313(19) 0.042(2) 0.033(2) -0.0010(18) -0.0049(17) -0.0074(17)
C11 0.0279(19) 0.037(2) 0.027(2) 0.0036(17) 0.0014(16) -0.0030(16)
C12 0.040(2) 0.046(2) 0.045(2) -0.0058(19) -0.0023(19) 0.0023(18)
C13 0.049(2) 0.036(2) 0.051(3) 0.000(2) -0.013(2) 0.0035(19)
C14 0.083(3) 0.044(3) 0.058(3) -0.004(2) -0.018(2) 0.007(2)
C15 0.119(4) 0.042(3) 0.080(4) -0.004(3) -0.037(4) -0.002(3)
C16 0.105(4) 0.053(3) 0.085(4) 0.013(3) -0.038(4) -0.029(3)
C17 0.085(3) 0.054(3) 0.072(3) 0.013(3) -0.023(3) -0.024(3)
C18 0.053(2) 0.041(2) 0.055(3) 0.009(2) -0.017(2) -0.011(2)
C19 0.057(3) 0.057(3) 0.045(3) 0.007(2) -0.003(2) -0.018(2)
C20 0.038(2) 0.072(3) 0.031(2) -0.005(2) -0.0037(19) -0.019(2)
C21 0.031(2) 0.063(3) 0.042(3) -0.001(2) -0.0066(19) -0.0174(18)
C22 0.032(2) 0.067(3) 0.024(2) -0.008(2) 0.0034(17) -0.016(2)
C23 0.052(3) 0.073(3) 0.030(2) 0.013(2) 0.002(2) -0.017(2)
C24 0.065(3) 0.099(4) 0.050(3) 0.014(3) 0.010(3) -0.023(3)
C25 0.059(3) 0.110(5) 0.050(3) 0.003(3) 0.011(2) -0.022(3)
C26 0.046(3) 0.103(4) 0.047(3) -0.020(3) 0.008(2) -0.008(3)
C27 0.044(3) 0.074(3) 0.035(2) -0.016(2) -0.0008(19) -0.018(2)
C28 0.044(3) 0.076(3) 0.051(3) -0.025(2) 0.002(2) 0.003(2)
C29 0.083(4) 0.092(4) 0.105(4) -0.035(3) -0.021(3) -0.010(3)
C30 0.067(3) 0.104(4) 0.107(5) -0.033(3) -0.017(3) 0.020(3)
C31 0.069(3) 0.074(3) 0.060(3) 0.024(3) 0.004(3) -0.004(3)
C32 0.078(4) 0.130(5) 0.093(4) 0.043(4) -0.024(3) -0.009(3)
C33 0.114(4) 0.091(4) 0.088(4) 0.001(3) -0.012(3) 0.011(3)
C34 0.0268(19) 0.050(2) 0.032(2) 0.007(2) 0.0059(16) -0.0006(17)
C35 0.0266(19) 0.054(3) 0.041(2) 0.003(2) 0.0030(17) 0.0013(17)
C36 0.053(3) 0.063(3) 0.046(3) 0.002(2) 0.017(2) 0.013(2)
C37 0.075(3) 0.082(4) 0.043(3) 0.011(3) 0.024(2) 0.018(3)
C38 0.067(3) 0.064(3) 0.056(3) 0.027(3) 0.019(2) 0.006(2)
C39 0.042(2) 0.051(3) 0.041(3) 0.009(2) 0.009(2) 0.0028(19)
C40 0.054(3) 0.048(3) 0.060(3) 0.006(2) 0.012(2) 0.000(2)
C41 0.075(4) 0.064(3) 0.168(6) -0.011(4) -0.005(4) -0.011(3)
C42 0.075(3) 0.063(3) 0.077(3) 0.010(3) 0.005(3) 0.018(2)
C43 0.045(2) 0.053(3) 0.056(3) 0.004(2) 0.009(2) 0.001(2)
C44 0.088(4) 0.082(4) 0.071(4) 0.025(3) -0.016(3) 0.008(3)
C45 0.077(3) 0.057(3) 0.107(4) -0.005(3) 0.010(3) 0.004(2)
B1 0.051(3) 0.056(3) 0.056(3) -0.016(3) -0.024(2) 0.016(2)
B2 0.055(3) 0.043(3) 0.030(3) -0.001(2) -0.010(2) 0.001(2)
B3 0.035(2) 0.055(3) 0.039(3) -0.005(2) -0.010(2) -0.001(2)
B4 0.031(2) 0.075(3) 0.045(3) -0.017(3) -0.003(2) -0.001(2)
B5 0.042(3) 0.060(3) 0.048(3) -0.018(3) -0.005(2) 0.010(2)
B6 0.064(3) 0.044(3) 0.039(3) 0.000(2) -0.013(2) 0.012(2)
B9 0.036(2) 0.062(3) 0.031(2) -0.007(2) -0.004(2) -0.003(2)
B10 0.045(3) 0.042(3) 0.033(3) -0.004(2) -0.005(2) 0.001(2)
B11 0.040(2) 0.039(3) 0.036(3) 0.004(2) -0.002(2) 0.001(2)
B12 0.028(2) 0.049(3) 0.027(2) 0.004(2) -0.0006(18) -0.0031(19)

loop_
_atom_type_symbol
_atom_type_description
_atom_type_scat_dispersion_real
_atom_type_scat_dispersion_imag
_atom_type_scat_source
C C 0.0033 0.0016 'International Tables Vol C Tables 4.2.6.8 and 6.1.1.4'
H H 0.0000 0.0000 'International Tables Vol C Tables 4.2.6.8 and 6.1.1.4'
B B 0.0013 0.0007 'International Tables Vol C Tables 4.2.6.8 and 6.1.1.4'
N N 0.0061 0.0033 'International Tables Vol C Tables 4.2.6.8 and 6.1.1.4'

loop_
_geom_angle_atom_site_label_1
_geom_angle_atom_site_label_2
_geom_angle_atom_site_label_3
_geom_angle
C11 N1 C20 111.0(3)
C11 N1 C22 126.0(3)
C20 N1 C22 122.6(3)
C11 N2 C21 109.8(3)
C11 N2 C34 128.1(3)
C21 N2 C34 122.1(3)
C8 C7 C12 115.4(3)
C8 C7 B2 112.8(3)
C12 C7 B2 123.4(3)
C8 C7 B11 111.4(3)
C12 C7 B11 118.8(3)
B2 C7 B11 65.4(2)
C8 C7 B3 63.2(2)
C12 C7 B3 117.4(3)
B2 C7 B3 62.9(2)
B11 C7 B3 117.8(3)
C19 C8 C7 115.8(3)
C19 C8 B4 122.3(3)
C7 C8 B4 113.3(3)
C19 C8 B3 116.5(3)
C7 C8 B3 63.7(2)
B4 C8 B3 63.2(2)
C19 C8 B9 119.5(3)
C7 C8 B9 110.5(3)
B4 C8 B9 65.5(2)
B3 C8 B9 117.8(3)
N1 C11 N2 105.0(3)
N1 C11 B12 127.9(3)
N2 C11 B12 127.0(3)
C13 C12 C7 113.4(3)
C14 C13 C18 119.5(4)
C14 C13 C12 121.8(4)
C18 C13 C12 118.7(3)
C13 C14 C15 120.3(5)
C16 C15 C14 120.1(5)
C15 C16 C17 120.1(5)
C16 C17 C18 120.5(5)
C17 C18 C13 119.6(4)
C17 C18 C19 122.0(4)
C13 C18 C19 118.4(3)
C18 C19 C8 113.6(3)
C21 C20 N1 106.5(3)
C20 C21 N2 107.7(3)
C27 C22 C23 124.9(4)
C27 C22 N1 118.2(4)
C23 C22 N1 116.9(3)
C24 C23 C22 115.5(4)
C24 C23 C31 120.4(4)
C22 C23 C31 124.0(4)
C25 C24 C23 121.6(5)
C24 C25 C26 121.8(4)
C25 C26 C27 119.9(4)
C22 C27 C26 116.2(4)
C22 C27 C28 122.8(3)
C26 C27 C28 120.9(4)
C27 C28 C30 113.5(4)
C27 C28 C29 111.1(4)
C30 C28 C29 109.2(4)
C23 C31 C33 111.8(4)
C23 C31 C32 111.4(4)
C33 C31 C32 110.9(4)
C39 C34 C35 123.9(3)
C39 C34 N2 117.3(3)
C35 C34 N2 118.8(3)
C36 C35 C34 116.0(4)
C36 C35 C43 121.3(4)
C34 C35 C43 122.7(3)
C37 C36 C35 122.0(4)
C36 C37 C38 120.4(4)
C37 C38 C39 121.4(4)
C34 C39 C38 116.2(4)
C34 C39 C40 123.5(3)
C38 C39 C40 120.2(4)
C39 C40 C41 111.7(3)
C39 C40 C42 110.9(3)
C41 C40 C42 110.3(4)
C44 C43 C35 112.1(3)
C44 C43 C45 109.1(4)
C35 C43 C45 113.2(4)
B3 B1 B6 108.9(3)
B3 B1 B5 108.5(3)
B6 B1 B5 60.4(3)
B3 B1 B2 60.0(2)
B6 B1 B2 59.4(2)
B5 B1 B2 106.8(3)
B3 B1 B4 59.8(3)
B6 B1 B4 106.8(3)
B5 B1 B4 59.0(3)
B2 B1 B4 105.4(3)
C7 B2 B6 105.6(3)
C7 B2 B3 59.7(2)
B6 B2 B3 108.9(3)
C7 B2 B1 104.2(3)
B6 B2 B1 60.0(3)
B3 B2 B1 59.4(3)
C7 B2 B11 58.1(2)
B6 B2 B11 61.7(2)
B3 B2 B11 109.1(3)
B1 B2 B11 108.7(3)
C8 B3 C7 53.1(2)
C8 B3 B1 103.6(3)
C7 B3 B1 103.5(3)
C8 B3 B4 57.2(2)
C7 B3 B4 100.1(3)
B1 B3 B4 60.8(3)
C8 B3 B2 100.3(3)
C7 B3 B2 57.4(2)
B1 B3 B2 60.7(3)
B4 B3 B2 106.7(3)
C8 B4 B5 105.8(3)
C8 B4 B3 59.6(2)
B5 B4 B3 109.2(3)
C8 B4 B1 104.3(3)
B5 B4 B1 60.3(3)
B3 B4 B1 59.4(3)
C8 B4 B9 58.5(2)
B5 B4 B9 61.0(2)
B3 B4 B9 109.1(3)
B1 B4 B9 108.3(3)
B4 B5 B10 111.4(3)
B4 B5 B1 60.7(3)
B10 B5 B1 110.1(3)
B4 B5 B6 107.5(3)
B10 B5 B6 59.6(2)
B1 B5 B6 59.6(3)
B4 B5 B9 61.4(3)
B10 B5 B9 60.3(2)
B1 B5 B9 108.8(3)
B6 B5 B9 105.4(3)
B2 B6 B10 110.9(3)
B2 B6 B1 60.6(3)
B10 B6 B1 110.7(3)
B2 B6 B5 107.3(3)
B10 B6 B5 59.9(2)
B1 B6 B5 59.9(3)
B2 B6 B11 60.8(2)
B10 B6 B11 60.0(2)
B1 B6 B11 108.4(3)
B5 B6 B11 105.1(3)
C8 B9 B10 108.7(3)
C8 B9 B5 101.1(3)
B10 B9 B5 58.7(2)
C8 B9 B4 56.1(2)
B10 B9 B4 106.9(3)
B5 B9 B4 57.6(2)
C8 B9 B12 88.2(2)
B10 B9 B12 54.2(2)
B5 B9 B12 111.4(3)
B4 B9 B12 134.0(3)
B12 B10 B6 127.2(3)
B12 B10 B5 127.1(3)
B6 B10 B5 60.5(3)
B12 B10 B9 68.1(2)
B6 B10 B9 106.6(3)
B5 B10 B9 61.0(2)
B12 B10 B11 67.2(2)
B6 B10 B11 61.9(2)
B5 B10 B11 107.0(3)
B9 B10 B11 99.1(3)
C7 B11 B10 108.5(3)
C7 B11 B2 56.5(2)
B10 B11 B2 106.5(3)
C7 B11 B6 101.1(3)
B10 B11 B6 58.0(2)
B2 B11 B6 57.4(2)
C7 B11 B12 88.1(2)
B10 B11 B12 54.6(2)
B2 B11 B12 134.4(3)
B6 B11 B12 111.2(3)
C11 B12 B10 105.9(3)
C11 B12 B11 126.4(3)
B10 B12 B11 58.3(2)
C11 B12 B9 128.6(3)
B10 B12 B9 57.8(2)
B11 B12 B9 88.6(2)

loop_
_geom_bond_atom_site_label_1
_geom_bond_atom_site_label_2
_geom_bond_distance
N1 C11 1.348(4)
N1 C20 1.381(4)
N1 C22 1.461(4)
N2 C11 1.349(4)
N2 C21 1.388(4)
N2 C34 1.451(4)
C7 C8 1.519(5)
C7 C12 1.520(4)
C7 B2 1.663(5)
C7 B11 1.692(5)
C7 B3 1.704(5)
C8 C19 1.517(5)
C8 B4 1.653(5)
C8 B3 1.696(5)
C8 B9 1.698(5)
C11 B12 1.635(5)
C12 C13 1.508(5)
C13 C14 1.385(5)
C13 C18 1.396(5)
C14 C15 1.391(6)
C15 C16 1.374(6)
C16 C17 1.381(6)
C17 C18 1.388(5)
C18 C19 1.497(5)
C20 C21 1.326(5)
C22 C27 1.378(5)
C22 C23 1.395(5)
C23 C24 1.386(5)
C23 C31 1.506(6)
C24 C25 1.357(6)
C25 C26 1.362(6)
C26 C27 1.414(5)
C27 C28 1.519(6)
C28 C30 1.526(5)
C28 C29 1.531(5)
C31 C33 1.516(6)
C31 C32 1.525(6)
C34 C39 1.389(5)
C34 C35 1.400(5)
C35 C36 1.382(5)
C35 C43 1.516(5)
C36 C37 1.362(5)
C37 C38 1.367(5)
C38 C39 1.391(5)
C39 C40 1.512(5)
C40 C41 1.524(5)
C40 C42 1.529(5)
C43 C44 1.515(5)
C43 C45 1.526(5)
B1 B3 1.747(6)
B1 B6 1.760(7)
B1 B5 1.766(6)
B1 B2 1.770(6)
B1 B4 1.773(7)
B2 B6 1.750(6)
B2 B3 1.757(6)
B2 B11 1.813(6)
B3 B4 1.754(6)
B4 B5 1.742(6)
B4 B9 1.812(6)
B5 B10 1.765(6)
B5 B6 1.775(7)
B5 B9 1.806(6)
B6 B10 1.758(6)
B6 B11 1.828(6)
B9 B10 1.794(6)
B9 B12 1.967(6)
B10 B12 1.719(6)
B10 B11 1.795(6)
B11 B12 1.945(6)
